data_1568060
loop_
_publ_author_name
'Hu, Wei'
'Zhang, Xiang'
'Liu, Yuanchang'
'Liu, Teng'
'Wen, Jiale'
'Peng, Xiaopeng'
'Xie, Xin'
'Chen, Weiming'

_publ_section_title
;
 Two-stage one-pot synthetic strategy for the key triazone-triazole
 intermediate of ensitrelvir (S-217622), an oral clinical candidate for
 treating COVID-19
;
_journal_issue 54
_journal_name_full 'RSC Advances'
_journal_page_first 34808
_journal_page_last 34814
_journal_paper_doi 10.1039/D2RA06841A
_journal_volume 12
_journal_year 2022
_chemical_formula_moiety 'C16 H15 F3 N6 O2 S'
_chemical_formula_sum 'C16 H15 F3 N6 O2 S'
_chemical_formula_weight 412.40
_space_group_crystal_system monoclinic
_space_group_IT_number 14
_space_group_name_Hall '-P 2yn'
_space_group_name_H-M_alt 'P 1 21/n 1'
_atom_sites_solution_hydrogens geom
_atom_sites_solution_primary dual
_audit_block_doi 10.5517/ccdc.csd.cc2d8llw
_audit_creation_date 2022-05-09
_audit_creation_method
;
Olex2 1.5-beta
(compiled 2021.12.09 svn.r5202d8cf for OlexSys, GUI svn.r6439)
;
_audit_update_record
;
2022-10-13 deposited with the CCDC.	2022-12-06 downloaded from the CCDC.
;
_cell_angle_alpha 90
_cell_angle_beta 95.723(10)
_cell_angle_gamma 90
_cell_formula_units_Z 4
_cell_length_a 11.715(6)
_cell_length_b 7.738(4)
_cell_length_c 19.834(9)
_cell_measurement_reflns_used 4037
_cell_measurement_temperature 296.15
_cell_measurement_theta_max 20.27
_cell_measurement_theta_min 2.83
_cell_volume 1789.0(15)
_computing_molecular_graphics 'Olex2 1.5-beta (Dolomanov et al., 2009)'
_computing_publication_material 'Olex2 1.5-beta (Dolomanov et al., 2009)'
_computing_structure_refinement 'SHELXL 2017/1 (Sheldrick, 2015)'
_computing_structure_solution 'SHELXT 2014/5 (Sheldrick, 2014)'
_diffrn_ambient_temperature 296.15
_diffrn_measured_fraction_theta_full 0.991
_diffrn_measured_fraction_theta_max 0.991
_diffrn_measurement_device_type 'CCD area detector'
_diffrn_measurement_method 'phi and omega scans'
_diffrn_radiation_monochromator graphite
_diffrn_radiation_type MoK\a
_diffrn_radiation_wavelength 0.71073
_diffrn_reflns_av_R_equivalents 0.1091
_diffrn_reflns_av_unetI/netI 0.0843
_diffrn_reflns_Laue_measured_fraction_full 0.991
_diffrn_reflns_Laue_measured_fraction_max 0.991
_diffrn_reflns_limit_h_max 13
_diffrn_reflns_limit_h_min -13
_diffrn_reflns_limit_k_max 9
_diffrn_reflns_limit_k_min -9
_diffrn_reflns_limit_l_max 23
_diffrn_reflns_limit_l_min -23
_diffrn_reflns_number 38273
_diffrn_reflns_point_group_measured_fraction_full 0.991
_diffrn_reflns_point_group_measured_fraction_max 0.991
_diffrn_reflns_theta_full 25.104
_diffrn_reflns_theta_max 25.104
_diffrn_reflns_theta_min 2.064
_diffrn_source_current 30.0
_diffrn_source_power 1.5
_diffrn_source_voltage 50.0
_exptl_absorpt_coefficient_mu 0.238
_exptl_absorpt_correction_T_max 0.977
_exptl_absorpt_correction_T_min 0.968
_exptl_absorpt_correction_type multi-scan
_exptl_absorpt_process_details SADABS
_exptl_crystal_colour colorless
_exptl_crystal_density_diffrn 1.531
_exptl_crystal_description block
_exptl_crystal_F_000 848
_exptl_crystal_size_max 0.14
_exptl_crystal_size_mid 0.12
_exptl_crystal_size_min 0.1
_refine_diff_density_max 0.222
_refine_diff_density_min -0.270
_refine_diff_density_rms 0.061
_refine_ls_extinction_method none
_refine_ls_goodness_of_fit_ref 1.056
_refine_ls_hydrogen_treatment constr
_refine_ls_matrix_type full
_refine_ls_number_parameters 255
_refine_ls_number_reflns 3161
_refine_ls_number_restraints 0
_refine_ls_restrained_S_all 1.056
_refine_ls_R_factor_all 0.1600
_refine_ls_R_factor_gt 0.0593
_refine_ls_shift/su_max 0.000
_refine_ls_shift/su_mean 0.000
_refine_ls_structure_factor_coef Fsqd
_refine_ls_weighting_details 'w=1/[\s^2^(Fo^2^)+(0.0542P)^2^+0.9059P] where P=(Fo^2^+2Fc^2^)/3'
_refine_ls_weighting_scheme calc
_refine_ls_wR_factor_gt 0.1132
_refine_ls_wR_factor_ref 0.1501
_reflns_Friedel_coverage 0.000
_reflns_number_gt 1585
_reflns_number_total 3161
_reflns_threshold_expression 'I > 2\s(I)'
_cod_data_source_file d2ra06841a2.cif
_cod_data_source_block dr
_cod_original_cell_volume 1788.9(15)
_cod_database_code 1568060
_shelx_shelxl_version_number 2017/1
_shelx_space_group_comment
;
The symmetry employed for this shelxl refinement is uniquely defined
by the following loop, which should always be used as a source of
symmetry information in preference to the above space-group names.
They are only intended as comments.
;
_shelx_estimated_absorpt_t_max 0.977
_shelx_estimated_absorpt_t_min 0.968
_olex2_refinement_description
;
1. Fixed Uiso
 At 1.2 times of:
  All C(H) groups, All C(H,H) groups
 At 1.5 times of:
  All C(H,H,H) groups
2.a Secondary CH2 refined with riding coordinates:
 C4(H4A,H4B), C8(H8A,H8B), C15(H15A,H15B)
2.b Aromatic/amide H refined with riding coordinates:
 C6(H6), C10(H10), C13(H13)
2.c Idealised Me refined as rotating group:
 C7(H7A,H7B,H7C), C16(H16A,H16B,H16C)
;
_olex2_submission_special_instructions 'No special instructions were received'

loop_
_space_group_symop_operation_xyz
'x, y, z'
'-x+1/2, y+1/2, -z+1/2'
'-x, -y, -z'
'x-1/2, -y-1/2, z-1/2'

loop_
_atom_site_label
_atom_site_type_symbol
_atom_site_fract_x
_atom_site_fract_y
_atom_site_fract_z
_atom_site_U_iso_or_equiv
_atom_site_adp_type
_atom_site_occupancy
_atom_site_site_symmetry_order
_atom_site_calc_flag
_atom_site_refinement_flags_posn
_atom_site_refinement_flags_adp
_atom_site_refinement_flags_occupancy
_atom_site_disorder_assembly
_atom_site_disorder_group
S1 S 0.17022(9) 0.52068(14) 0.59579(5) 0.0590(4) Uani 1 1 d . . . . .
F1 F 0.2161(2) 0.1076(3) 0.52904(12) 0.0788(8) Uani 1 1 d . . . . .
F2 F 0.6478(2) 0.3476(4) 0.52338(13) 0.0994(10) Uani 1 1 d . . . . .
F3 F 0.5372(2) 0.2100(4) 0.41156(12) 0.1024(10) Uani 1 1 d . . . . .
O1 O 0.4164(2) 0.8779(4) 0.75414(14) 0.0654(8) Uani 1 1 d . . . . .
O2 O 0.4739(2) 0.2988(4) 0.76233(13) 0.0581(8) Uani 1 1 d . . . . .
N1 N 0.2946(3) 0.7088(4) 0.68611(16) 0.0487(8) Uani 1 1 d . . . . .
N2 N 0.4387(3) 0.5877(4) 0.76452(15) 0.0474(8) Uani 1 1 d . . . . .
N3 N 0.3354(3) 0.4095(4) 0.68547(15) 0.0439(8) Uani 1 1 d . . . . .
N4 N 0.6589(3) 0.5939(4) 0.72209(17) 0.0570(9) Uani 1 1 d . . . . .
N5 N 0.7741(3) 0.5697(4) 0.71995(17) 0.0566(9) Uani 1 1 d . . . . .
N6 N 0.7476(3) 0.5611(5) 0.82722(18) 0.0689(11) Uani 1 1 d . . . . .
C1 C 0.3845(3) 0.7346(6) 0.7348(2) 0.0491(10) Uani 1 1 d . . . . .
C2 C 0.2757(3) 0.5552(6) 0.66224(18) 0.0452(10) Uani 1 1 d . . . . .
C3 C 0.4200(3) 0.4235(6) 0.73948(19) 0.0468(10) Uani 1 1 d . . . . .
C4 C 0.5364(3) 0.6077(6) 0.8162(2) 0.0587(12) Uani 1 1 d . . . . .
H4A H 0.531039 0.522062 0.851406 0.070 Uiso 1 1 calc R U . . .
H4B H 0.533180 0.721136 0.836723 0.070 Uiso 1 1 calc R U . . .
C5 C 0.6486(3) 0.5876(5) 0.7872(2) 0.0504(11) Uani 1 1 d . . . . .
C6 C 0.8233(4) 0.5504(6) 0.7820(2) 0.0694(13) Uani 1 1 d . . . . .
H6 H 0.901358 0.531471 0.792790 0.083 Uiso 1 1 calc R U . . .
C7 C 0.8242(4) 0.5680(6) 0.6563(2) 0.0766(14) Uani 1 1 d . . . . .
H7A H 0.790081 0.477133 0.628174 0.115 Uiso 1 1 calc R U . . .
H7B H 0.905331 0.548697 0.664631 0.115 Uiso 1 1 calc R U . . .
H7C H 0.810483 0.677048 0.633890 0.115 Uiso 1 1 calc R U . . .
C8 C 0.3201(3) 0.2405(5) 0.65146(19) 0.0505(10) Uani 1 1 d . . . . .
H8A H 0.238861 0.218189 0.640851 0.061 Uiso 1 1 calc R U . . .
H8B H 0.351271 0.150626 0.682045 0.061 Uiso 1 1 calc R U . . .
C9 C 0.3783(3) 0.2336(5) 0.58751(18) 0.0431(10) Uani 1 1 d . . . . .
C10 C 0.4890(4) 0.2943(5) 0.5850(2) 0.0561(11) Uani 1 1 d . . . . .
H10 H 0.529027 0.341200 0.623515 0.067 Uiso 1 1 calc R U . . .
C11 C 0.5393(4) 0.2855(6) 0.5261(2) 0.0627(12) Uani 1 1 d . . . . .
C12 C 0.4841(5) 0.2175(6) 0.4687(2) 0.0662(13) Uani 1 1 d . . . . .
C13 C 0.3748(4) 0.1548(6) 0.4687(2) 0.0646(13) Uani 1 1 d . . . . .
H13 H 0.335658 0.106831 0.430073 0.078 Uiso 1 1 calc R U . . .
C14 C 0.3261(4) 0.1665(5) 0.5286(2) 0.0533(11) Uani 1 1 d . . . . .
C15 C 0.1283(4) 0.7397(6) 0.5753(2) 0.0735(13) Uani 1 1 d . . . . .
H15A H 0.085262 0.786435 0.610420 0.088 Uiso 1 1 calc R U . . .
H15B H 0.196039 0.810612 0.572765 0.088 Uiso 1 1 calc R U . . .
C16 C 0.0564(5) 0.7435(7) 0.5091(3) 0.112(2) Uani 1 1 d . . . . .
H16A H 0.098019 0.692442 0.474804 0.169 Uiso 1 1 calc R U . . .
H16B H 0.037640 0.861005 0.497005 0.169 Uiso 1 1 calc R U . . .
H16C H -0.012957 0.679453 0.512630 0.169 Uiso 1 1 calc R U . . .

loop_
_atom_site_aniso_label
_atom_site_aniso_U_11
_atom_site_aniso_U_22
_atom_site_aniso_U_33
_atom_site_aniso_U_23
_atom_site_aniso_U_13
_atom_site_aniso_U_12
S1 0.0602(8) 0.0566(8) 0.0573(7) 0.0010(5) -0.0085(6) -0.0005(6)
F1 0.0688(18) 0.0822(19) 0.0825(18) -0.0171(14) -0.0070(14) -0.0151(15)
F2 0.074(2) 0.139(3) 0.090(2) -0.0065(18) 0.0324(16) -0.0179(18)
F3 0.118(2) 0.133(3) 0.0608(18) -0.0010(16) 0.0335(17) 0.0209(19)
O1 0.070(2) 0.051(2) 0.074(2) -0.0149(16) 0.0029(16) -0.0022(17)
O2 0.0581(19) 0.056(2) 0.0576(18) 0.0047(14) -0.0061(14) 0.0052(16)
N1 0.045(2) 0.051(2) 0.050(2) -0.0060(17) 0.0024(18) 0.0004(17)
N2 0.044(2) 0.047(2) 0.050(2) -0.0084(17) -0.0009(16) -0.0008(18)
N3 0.044(2) 0.044(2) 0.0438(19) 0.0031(16) 0.0039(16) 0.0006(17)
N4 0.044(2) 0.072(3) 0.054(2) 0.0001(18) -0.0035(17) 0.0023(18)
N5 0.051(2) 0.062(3) 0.056(2) 0.0011(18) 0.0008(19) -0.0043(18)
N6 0.052(2) 0.098(3) 0.054(2) 0.009(2) -0.006(2) 0.000(2)
C1 0.048(3) 0.053(3) 0.048(3) -0.006(2) 0.016(2) -0.001(2)
C2 0.038(2) 0.058(3) 0.040(2) 0.001(2) 0.0063(18) -0.002(2)
C3 0.039(3) 0.058(3) 0.043(2) 0.006(2) 0.005(2) 0.003(2)
C4 0.058(3) 0.064(3) 0.052(3) -0.008(2) -0.007(2) -0.001(2)
C5 0.051(3) 0.051(3) 0.048(3) 0.001(2) -0.006(2) -0.006(2)
C6 0.052(3) 0.084(4) 0.069(3) 0.008(3) -0.012(3) -0.002(3)
C7 0.068(3) 0.098(4) 0.065(3) -0.003(3) 0.013(3) 0.003(3)
C8 0.050(3) 0.044(3) 0.057(3) 0.002(2) 0.003(2) -0.003(2)
C9 0.046(3) 0.038(2) 0.045(2) -0.0008(19) 0.003(2) 0.005(2)
C10 0.055(3) 0.066(3) 0.047(3) -0.003(2) 0.007(2) 0.001(2)
C11 0.054(3) 0.069(3) 0.067(3) 0.002(3) 0.012(3) 0.002(2)
C12 0.078(4) 0.076(3) 0.047(3) 0.005(2) 0.016(3) 0.020(3)
C13 0.080(4) 0.063(3) 0.048(3) -0.011(2) -0.006(3) 0.013(3)
C14 0.046(3) 0.050(3) 0.062(3) -0.003(2) -0.002(2) 0.001(2)
C15 0.085(3) 0.064(3) 0.068(3) 0.002(2) -0.010(3) 0.016(3)
C16 0.132(5) 0.077(4) 0.112(4) 0.000(3) -0.062(4) 0.022(3)

loop_
_atom_type_symbol
_atom_type_description
_atom_type_scat_dispersion_real
_atom_type_scat_dispersion_imag
_atom_type_scat_source
C C 0.0033 0.0016 'International Tables Vol C Tables 4.2.6.8 and 6.1.1.4'
H H 0.0000 0.0000 'International Tables Vol C Tables 4.2.6.8 and 6.1.1.4'
F F 0.0171 0.0103 'International Tables Vol C Tables 4.2.6.8 and 6.1.1.4'
N N 0.0061 0.0033 'International Tables Vol C Tables 4.2.6.8 and 6.1.1.4'
O O 0.0106 0.0060 'International Tables Vol C Tables 4.2.6.8 and 6.1.1.4'
S S 0.1246 0.1234 'International Tables Vol C Tables 4.2.6.8 and 6.1.1.4'

loop_
_geom_angle_atom_site_label_1
_geom_angle_atom_site_label_2
_geom_angle_atom_site_label_3
_geom_angle
_geom_angle_site_symmetry_1
_geom_angle_site_symmetry_3
_geom_angle_publ_flag
C2 S1 C15 100.6(2) . . ?
C2 N1 C1 119.0(3) . . ?
C1 N2 C4 119.8(3) . . ?
C3 N2 C1 123.3(3) . . ?
C3 N2 C4 115.8(3) . . ?
C2 N3 C3 119.5(3) . . ?
C2 N3 C8 122.5(3) . . ?
C3 N3 C8 117.8(3) . . ?
C5 N4 N5 102.3(3) . . ?
N4 N5 C7 121.1(3) . . ?
C6 N5 N4 109.2(3) . . ?
C6 N5 C7 129.7(4) . . ?
C6 N6 C5 101.8(3) . . ?
O1 C1 N1 122.9(4) . . ?
O1 C1 N2 119.6(4) . . ?
N1 C1 N2 117.5(4) . . ?
N1 C2 S1 120.2(3) . . ?
N1 C2 N3 124.5(3) . . ?
N3 C2 S1 115.2(3) . . ?
O2 C3 N2 122.8(4) . . ?
O2 C3 N3 122.0(4) . . ?
N2 C3 N3 115.2(4) . . ?
N2 C4 H4A 109.2 . . ?
N2 C4 H4B 109.2 . . ?
N2 C4 C5 112.1(3) . . ?
H4A C4 H4B 107.9 . . ?
C5 C4 H4A 109.2 . . ?
C5 C4 H4B 109.2 . . ?
N4 C5 N6 115.2(4) . . ?
N4 C5 C4 123.0(4) . . ?
N6 C5 C4 121.7(4) . . ?
N5 C6 N6 111.5(4) . . ?
N5 C6 H6 124.3 . . ?
N6 C6 H6 124.3 . . ?
N5 C7 H7A 109.5 . . ?
N5 C7 H7B 109.5 . . ?
N5 C7 H7C 109.5 . . ?
H7A C7 H7B 109.5 . . ?
H7A C7 H7C 109.5 . . ?
H7B C7 H7C 109.5 . . ?
N3 C8 H8A 109.2 . . ?
N3 C8 H8B 109.2 . . ?
N3 C8 C9 112.0(3) . . ?
H8A C8 H8B 107.9 . . ?
C9 C8 H8A 109.2 . . ?
C9 C8 H8B 109.2 . . ?
C10 C9 C8 121.7(4) . . ?
C14 C9 C8 122.3(4) . . ?
C14 C9 C10 116.0(4) . . ?
C9 C10 H10 120.0 . . ?
C11 C10 C9 120.1(4) . . ?
C11 C10 H10 120.0 . . ?
C10 C11 F2 120.0(4) . . ?
C12 C11 F2 118.2(4) . . ?
C12 C11 C10 121.8(4) . . ?
F3 C12 C11 120.0(5) . . ?
F3 C12 C13 119.6(5) . . ?
C11 C12 C13 120.4(4) . . ?
C12 C13 H13 121.8 . . ?
C12 C13 C14 116.5(4) . . ?
C14 C13 H13 121.8 . . ?
F1 C14 C13 117.2(4) . . ?
C9 C14 F1 117.6(4) . . ?
C9 C14 C13 125.2(4) . . ?
S1 C15 H15A 109.7 . . ?
S1 C15 H15B 109.7 . . ?
H15A C15 H15B 108.2 . . ?
C16 C15 S1 109.6(3) . . ?
C16 C15 H15A 109.7 . . ?
C16 C15 H15B 109.7 . . ?
C15 C16 H16A 109.5 . . ?
C15 C16 H16B 109.5 . . ?
C15 C16 H16C 109.5 . . ?
H16A C16 H16B 109.5 . . ?
H16A C16 H16C 109.5 . . ?
H16B C16 H16C 109.5 . . ?

loop_
_geom_bond_atom_site_label_1
_geom_bond_atom_site_label_2
_geom_bond_distance
_geom_bond_site_symmetry_2
_geom_bond_publ_flag
S1 C2 1.735(4) . ?
S1 C15 1.800(4) . ?
F1 C14 1.367(4) . ?
F2 C11 1.364(5) . ?
F3 C12 1.348(5) . ?
O1 C1 1.219(5) . ?
O2 C3 1.216(4) . ?
N1 C1 1.371(5) . ?
N1 C2 1.291(5) . ?
N2 C1 1.403(5) . ?
N2 C3 1.374(5) . ?
N2 C4 1.467(4) . ?
N3 C2 1.382(5) . ?
N3 C3 1.389(5) . ?
N3 C8 1.474(5) . ?
N4 N5 1.368(4) . ?
N4 C5 1.310(5) . ?
N5 C6 1.314(5) . ?
N5 C7 1.444(5) . ?
N6 C5 1.353(5) . ?
N6 C6 1.325(5) . ?
C4 H4A 0.9700 . ?
C4 H4B 0.9700 . ?
C4 C5 1.494(5) . ?
C6 H6 0.9300 . ?
C7 H7A 0.9600 . ?
C7 H7B 0.9600 . ?
C7 H7C 0.9600 . ?
C8 H8A 0.9700 . ?
C8 H8B 0.9700 . ?
C8 C9 1.499(5) . ?
C9 C10 1.385(5) . ?
C9 C14 1.365(5) . ?
C10 H10 0.9300 . ?
C10 C11 1.362(5) . ?
C11 C12 1.357(6) . ?
C12 C13 1.369(6) . ?
C13 H13 0.9300 . ?
C13 C14 1.372(5) . ?
C15 H15A 0.9700 . ?
C15 H15B 0.9700 . ?
C15 C16 1.488(6) . ?
C16 H16A 0.9600 . ?
C16 H16B 0.9600 . ?
C16 H16C 0.9600 . ?

loop_
_geom_torsion_atom_site_label_1
_geom_torsion_atom_site_label_2
_geom_torsion_atom_site_label_3
_geom_torsion_atom_site_label_4
_geom_torsion
_geom_torsion_site_symmetry_1
_geom_torsion_site_symmetry_2
_geom_torsion_site_symmetry_3
_geom_torsion_site_symmetry_4
_geom_torsion_publ_flag
F2 C11 C12 F3 1.1(6) . . . . ?
F2 C11 C12 C13 -179.5(4) . . . . ?
F3 C12 C13 C14 179.9(4) . . . . ?
N2 C4 C5 N4 15.5(6) . . . . ?
N2 C4 C5 N6 -164.4(4) . . . . ?
N3 C8 C9 C10 45.6(5) . . . . ?
N3 C8 C9 C14 -134.8(4) . . . . ?
N4 N5 C6 N6 -0.4(5) . . . . ?
N5 N4 C5 N6 -0.1(4) . . . . ?
N5 N4 C5 C4 180.0(3) . . . . ?
C1 N1 C2 S1 -174.7(3) . . . . ?
C1 N1 C2 N3 4.6(5) . . . . ?
C1 N2 C3 O2 174.0(3) . . . . ?
C1 N2 C3 N3 -5.4(5) . . . . ?
C1 N2 C4 C5 -98.2(4) . . . . ?
C2 S1 C15 C16 167.3(4) . . . . ?
C2 N1 C1 O1 171.1(3) . . . . ?
C2 N1 C1 N2 -10.9(5) . . . . ?
C2 N3 C3 O2 179.1(3) . . . . ?
C2 N3 C3 N2 -1.5(5) . . . . ?
C2 N3 C8 C9 75.5(4) . . . . ?
C3 N2 C1 O1 -170.2(3) . . . . ?
C3 N2 C1 N1 11.8(5) . . . . ?
C3 N2 C4 C5 70.0(4) . . . . ?
C3 N3 C2 S1 -178.7(2) . . . . ?
C3 N3 C2 N1 2.0(5) . . . . ?
C3 N3 C8 C9 -99.2(4) . . . . ?
C4 N2 C1 O1 -2.9(5) . . . . ?
C4 N2 C1 N1 179.1(3) . . . . ?
C4 N2 C3 O2 6.3(5) . . . . ?
C4 N2 C3 N3 -173.2(3) . . . . ?
C5 N4 N5 C6 0.3(4) . . . . ?
C5 N4 N5 C7 -179.8(4) . . . . ?
C5 N6 C6 N5 0.3(5) . . . . ?
C6 N6 C5 N4 -0.1(5) . . . . ?
C6 N6 C5 C4 179.8(4) . . . . ?
C7 N5 C6 N6 179.7(4) . . . . ?
C8 N3 C2 S1 6.7(4) . . . . ?
C8 N3 C2 N1 -172.6(3) . . . . ?
C8 N3 C3 O2 -6.1(5) . . . . ?
C8 N3 C3 N2 173.3(3) . . . . ?
C8 C9 C10 C11 179.8(4) . . . . ?
C8 C9 C14 F1 1.3(5) . . . . ?
C8 C9 C14 C13 -179.4(4) . . . . ?
C9 C10 C11 F2 179.1(4) . . . . ?
C9 C10 C11 C12 -0.2(7) . . . . ?
C10 C9 C14 F1 -179.1(3) . . . . ?
C10 C9 C14 C13 0.3(6) . . . . ?
C10 C11 C12 F3 -179.5(4) . . . . ?
C10 C11 C12 C13 -0.1(7) . . . . ?
C11 C12 C13 C14 0.5(6) . . . . ?
C12 C13 C14 F1 178.7(4) . . . . ?
C12 C13 C14 C9 -0.6(6) . . . . ?
C14 C9 C10 C11 0.2(6) . . . . ?
C15 S1 C2 N1 6.1(4) . . . . ?
C15 S1 C2 N3 -173.3(3) . . . . ?
